data_4323731
loop_
_publ_author_name
'Mathias O. Senge'
'Werner W. Kalisch'

_publ_section_title
;
 Synthesis and Structural Characterization of Nonplanar
 Tetraphenylporphyrins and Their Metal Complexes with Graded Degrees of
 \b-Ethyl Substitution
;
_journal_name_full 'Inorganic Chemistry'
_journal_page_first 6103
_journal_page_last 6116
_journal_paper_doi 10.1021/ic970765g
_journal_volume 36
_journal_year 1997
_chemical_compound_source synthetic
_chemical_formula_analytical 'C48 H36 N4 Ni'
_chemical_formula_structural 'C48 H36 N4 Ni'
_chemical_formula_sum 'C48 H36 N4 Ni'
_chemical_formula_weight 727.52
_chemical_name_common Ni(II)DEtTPP
_chemical_name_systematic
; 
 (2,3-Diethyl-5,10,15,20-tetraphenylporphyrinato)nickel(II) 
;
_space_group_IT_number 14
_symmetry_cell_setting monoclinic
_symmetry_space_group_name_Hall '-P 2ybc'
_symmetry_space_group_name_H-M 'P 1 21/c 1'
_atom_sites_solution_hydrogens geom
_atom_sites_solution_primary Patterson
_atom_sites_solution_secondary difmap
_audit_creation_method SHELXL
_cell_angle_alpha 90.00
_cell_angle_beta 90.72(4)
_cell_angle_gamma 90.00
_cell_formula_units_Z 4
_cell_length_a 14.198(9)
_cell_length_b 8.385(6)
_cell_length_c 29.227(9)
_cell_measurement_reflns_used 25
_cell_measurement_temperature 130(2)
_cell_measurement_theta_max 29
_cell_measurement_theta_min 20
_cell_volume 3479(3)
_computing_cell_refinement 'Siemens P3'
_computing_data_collection 'Siemens P3'
_computing_data_reduction 'XDISK, SHElXTL Vers. 5.03 (Siemens, 1994)'
_computing_molecular_graphics 'XP, SHElXTL Vers. 5.03 (Siemens, 1994)'
_computing_publication_material 'XCIF, SHElXTL Vers. 5.03 (Siemens, 1994)'
_computing_structure_refinement 'XL, SHElXTL Vers. 5.03 (Siemens, 1994)'
_computing_structure_solution 'XS, SHElXTL Vers. 5.03 (Siemens, 1994)'
_diffrn_ambient_temperature 130(2)
_diffrn_measurement_device 'Siemens P21'
_diffrn_measurement_method '2theta - theta'
_diffrn_radiation_monochromator graphite
_diffrn_radiation_source 'fine-focus sealed tube'
_diffrn_radiation_type CuK\a
_diffrn_radiation_wavelength 1.54178
_diffrn_reflns_av_R_equivalents 0.0514
_diffrn_reflns_av_sigmaI/netI 0.0855
_diffrn_reflns_limit_h_max 14
_diffrn_reflns_limit_h_min -14
_diffrn_reflns_limit_k_max 8
_diffrn_reflns_limit_k_min 0
_diffrn_reflns_limit_l_max 30
_diffrn_reflns_limit_l_min 0
_diffrn_reflns_number 4826
_diffrn_reflns_theta_max 54.10
_diffrn_reflns_theta_min 3.02
_diffrn_standards_decay_% stable
_diffrn_standards_interval_count 198
_diffrn_standards_number 2
_exptl_absorpt_coefficient_mu 1.126
_exptl_absorpt_correction_T_max 0.91
_exptl_absorpt_correction_T_min 0.61
_exptl_absorpt_correction_type 'empirical, XABS2'
_exptl_crystal_colour red
_exptl_crystal_density_diffrn 1.389
_exptl_crystal_density_meas ?
_exptl_crystal_density_method n/a
_exptl_crystal_description parallelepiped
_exptl_crystal_F_000 1520
_exptl_crystal_size_max 0.44
_exptl_crystal_size_mid 0.3
_exptl_crystal_size_min 0.08
_refine_diff_density_max 0.667
_refine_diff_density_min -0.594
_refine_diff_density_rms 0.110
_refine_ls_extinction_coef 0.00064(14)
_refine_ls_extinction_expression Fc^*^=kFc[1+0.001xFc^2^\l^3^/sin(2\q)]^-1/4^
_refine_ls_extinction_method SHELXL
_refine_ls_goodness_of_fit_all 1.037
_refine_ls_goodness_of_fit_obs 1.116
_refine_ls_hydrogen_treatment constr
_refine_ls_matrix_type full
_refine_ls_number_parameters 311
_refine_ls_number_reflns 4214
_refine_ls_number_restraints 0
_refine_ls_restrained_S_all 1.048
_refine_ls_restrained_S_obs 1.116
_refine_ls_R_factor_all 0.1275
_refine_ls_R_factor_obs 0.0870
_refine_ls_shift/esd_max 0.000
_refine_ls_shift/esd_mean 0.000
_refine_ls_structure_factor_coef Fsqd
_refine_ls_weighting_details 'w=1/[\s^2^(Fo^2^)+(0.1218P)^2^+12.8264P] where P=(Fo^2^+2Fc^2^)/3'
_refine_ls_weighting_scheme calc
_refine_ls_wR_factor_all 0.2452
_refine_ls_wR_factor_obs 0.2124
_reflns_number_observed 2841
_reflns_number_total 4218
_reflns_observed_criterion >2sigma(I)
_cod_data_source_file ic970765g_02.cif
_cod_data_source_block ms265
_cod_depositor_comments
;
The following automatic conversions were performed:

'_exptl_crystal_density_meas' value 'N/D' was changed to '?' - the
value is perceived as not measured.

Automatic conversion script
Id: cif_fix_values 3008 2015-01-20 13:52:24Z robertas 

The following automatic conversions were performed:

'_refine_ls_weighting_scheme' value 'calc
w=1/[\s^2^(Fo^2^)+(0.1218P)^2^+12.8264P] where P=(Fo^2^+2Fc^2^)/3'
was changed to 'calc'. New tag '_refine_ls_weighting_details' was
created. The value of the new tag was set to
'w=1/[\s^2^(Fo^2^)+(0.1218P)^2^+12.8264P] where P=(Fo^2^+2Fc^2^)/3'.

Automatic conversion script
Id: cif_fix_values 3143 2015-03-26 13:38:13Z robertas 
;
_cod_original_cell_volume 3479.2(35)
_cod_database_code 4323731

loop_
_symmetry_equiv_pos_as_xyz
'x, y, z'
'-x, y+1/2, -z+1/2'
'-x, -y, -z'
'x, -y-1/2, z-1/2'

loop_
_atom_site_aniso_label
_atom_site_aniso_U_11
_atom_site_aniso_U_22
_atom_site_aniso_U_33
_atom_site_aniso_U_23
_atom_site_aniso_U_13
_atom_site_aniso_U_12
Ni 0.0224(7) 0.0239(8) 0.0213(7) 0.0016(6) 0.0000(5) 0.0002(6)
N21 0.031(4) 0.026(4) 0.016(3) 0.003(3) 0.002(3) 0.001(3)
N22 0.019(3) 0.024(4) 0.026(3) -0.005(3) 0.000(3) -0.004(3)
N23 0.032(4) 0.019(4) 0.015(3) 0.003(3) -0.001(3) -0.005(3)
N24 0.022(3) 0.021(4) 0.026(3) -0.003(3) 0.001(3) 0.001(3)
C1 0.021(4) 0.020(5) 0.030(4) 0.011(4) 0.001(3) 0.005(3)
C2 0.024(4) 0.007(4) 0.032(4) 0.006(3) -0.001(3) 0.000(3)
C21 0.029(4) 0.022(5) 0.029(4) 0.003(4) 0.001(3) -0.003(4)
C22 0.026(4) 0.038(6) 0.044(5) 0.003(4) 0.004(4) -0.002(4)
C3 0.016(4) 0.021(5) 0.033(4) -0.004(4) -0.003(3) 0.004(3)
C31 0.027(4) 0.036(5) 0.024(4) 0.002(4) -0.001(3) -0.002(4)
C32 0.049(5) 0.042(6) 0.038(5) -0.010(4) -0.001(4) -0.005(5)
C4 0.026(4) 0.033(5) 0.019(4) -0.004(4) -0.001(3) 0.005(4)
C5 0.023(4) 0.018(5) 0.027(4) -0.007(3) -0.007(3) -0.001(3)
C6 0.024(4) 0.020(5) 0.028(4) 0.003(4) -0.006(3) -0.001(4)
C7 0.026(4) 0.027(5) 0.019(4) 0.004(3) -0.003(3) -0.003(4)
C8 0.027(4) 0.034(5) 0.018(4) 0.002(4) 0.005(3) -0.007(4)
C9 0.021(4) 0.017(4) 0.026(4) -0.002(3) 0.005(3) -0.002(3)
C10 0.026(4) 0.018(4) 0.025(4) 0.001(3) 0.007(3) 0.000(4)
C11 0.028(4) 0.015(4) 0.027(4) -0.007(3) 0.007(3) -0.006(3)
C12 0.019(4) 0.023(5) 0.025(4) -0.004(4) 0.000(3) 0.007(3)
C13 0.020(4) 0.022(5) 0.031(4) -0.002(4) -0.008(3) 0.008(3)
C14 0.028(4) 0.021(5) 0.023(4) 0.007(3) -0.003(3) -0.002(4)
C15 0.023(4) 0.022(5) 0.024(4) 0.000(3) -0.001(3) -0.003(3)
C16 0.022(4) 0.018(5) 0.024(4) 0.002(3) -0.004(3) -0.003(3)
C17 0.031(5) 0.021(5) 0.021(4) 0.000(3) 0.002(3) 0.001(4)
C18 0.030(4) 0.026(5) 0.021(4) -0.002(3) 0.003(3) 0.000(4)
C19 0.027(4) 0.025(5) 0.027(4) 0.002(4) -0.002(3) 0.006(4)
C20 0.023(4) 0.017(5) 0.026(4) 0.001(3) 0.000(3) 0.003(3)

loop_
_atom_site_label
_atom_site_type_symbol
_atom_site_fract_x
_atom_site_fract_y
_atom_site_fract_z
_atom_site_U_iso_or_equiv
_atom_site_thermal_displace_type
_atom_site_occupancy
_atom_site_calc_flag
_atom_site_refinement_flags
_atom_site_disorder_group
Ni Ni 0.17970(8) 0.77010(15) 0.43313(4) 0.0225(4) Uani 1 d . .
N21 N 0.0439(4) 0.7667(8) 0.4244(2) 0.024(2) Uani 1 d . .
N22 N 0.1971(4) 0.7809(8) 0.3683(2) 0.0232(15) Uani 1 d . .
N23 N 0.3133(4) 0.7452(7) 0.4415(2) 0.0220(15) Uani 1 d . .
N24 N 0.1653(4) 0.7872(7) 0.4979(2) 0.0228(15) Uani 1 d . .
C1 C -0.0230(5) 0.7241(9) 0.4575(2) 0.024(2) Uani 1 d . .
C2 C -0.1083(5) 0.6718(9) 0.4357(2) 0.021(2) Uani 1 d . .
C21 C -0.1906(5) 0.5855(10) 0.4570(2) 0.026(2) Uani 1 d . .
H21A H -0.1751(5) 0.5662(10) 0.4896(2) 0.032 Uiso 1 calc R .
H21B H -0.1971(5) 0.4801(10) 0.4420(2) 0.032 Uiso 1 calc R .
C22 C -0.2853(5) 0.6695(11) 0.4542(3) 0.036(2) Uani 1 d . .
H22A H -0.3331(5) 0.6037(11) 0.4689(3) 0.054 Uiso 1 calc R .
H22B H -0.3028(5) 0.6864(11) 0.4220(3) 0.054 Uiso 1 calc R .
H22C H -0.2808(5) 0.7728(11) 0.4698(3) 0.054 Uiso 1 calc R .
C3 C -0.0974(5) 0.6901(9) 0.3896(2) 0.023(2) Uani 1 d . .
C31 C -0.1620(5) 0.6208(10) 0.3531(2) 0.029(2) Uani 1 d . .
H31A H -0.1676(5) 0.6969(10) 0.3273(2) 0.035 Uiso 1 calc R .
H31B H -0.2255(5) 0.6047(10) 0.3658(2) 0.035 Uiso 1 calc R .
C32 C -0.1243(6) 0.4617(11) 0.3355(3) 0.043(2) Uani 1 d . .
H32A H -0.1672(6) 0.4196(11) 0.3119(3) 0.064 Uiso 1 calc R .
H32B H -0.1197(6) 0.3857(11) 0.3609(3) 0.064 Uiso 1 calc R .
H32C H -0.0618(6) 0.4778(11) 0.3224(3) 0.064 Uiso 1 calc R .
C4 C -0.0039(5) 0.7573(10) 0.3833(2) 0.026(2) Uani 1 d . .
C5 C 0.0330(5) 0.8158(9) 0.3425(2) 0.023(2) Uani 1 d . .
C51 C -0.0331(3) 0.8581(6) 0.30331(13) 0.025(2) Uiso 1 d G .
C52 C -0.1003(3) 0.9762(6) 0.30981(12) 0.029(2) Uiso 1 d G .
C53 C -0.1654(3) 1.0107(5) 0.27527(15) 0.030(2) Uiso 1 d G .
C54 C -0.1632(3) 0.9270(6) 0.23424(13) 0.031(2) Uiso 1 d G .
C55 C -0.0960(3) 0.8089(6) 0.22774(12) 0.032(2) Uiso 1 d G .
C56 C -0.0310(3) 0.7745(5) 0.26227(15) 0.028(2) Uiso 1 d G .
C6 C 0.1298(5) 0.8336(9) 0.3365(2) 0.024(2) Uani 1 d . .
C7 C 0.1743(5) 0.8765(10) 0.2945(2) 0.024(2) Uani 1 d . .
H7A H 0.1448(5) 0.9219(10) 0.2682(2) 0.029 Uiso 1 calc R .
C8 C 0.2658(5) 0.8397(10) 0.2996(2) 0.026(2) Uani 1 d . .
H8A H 0.3130(5) 0.8523(10) 0.2771(2) 0.032 Uiso 1 calc R .
C9 C 0.2801(5) 0.7785(9) 0.3447(2) 0.021(2) Uani 1 d . .
C10 C 0.3650(5) 0.7192(9) 0.3626(2) 0.023(2) Uani 1 d . .
C101 C 0.4466(3) 0.6933(6) 0.33013(13) 0.022(2) Uiso 1 d G .
C102 C 0.4347(3) 0.5969(6) 0.29181(15) 0.029(2) Uiso 1 d G .
C103 C 0.5087(3) 0.5758(6) 0.26166(13) 0.031(2) Uiso 1 d G .
C104 C 0.5944(3) 0.6512(7) 0.26983(14) 0.033(2) Uiso 1 d G .
C105 C 0.6063(2) 0.7477(6) 0.3081(2) 0.034(2) Uiso 1 d G .
C106 C 0.5324(3) 0.7687(6) 0.33830(13) 0.028(2) Uiso 1 d G .
C11 C 0.3790(5) 0.6947(9) 0.4093(2) 0.024(2) Uani 1 d . .
C12 C 0.4643(5) 0.6444(9) 0.4308(2) 0.022(2) Uani 1 d . .
H12A H 0.5174(5) 0.5989(9) 0.4162(2) 0.027 Uiso 1 calc R .
C13 C 0.4553(5) 0.6736(9) 0.4757(2) 0.024(2) Uani 1 d . .
H13A H 0.5017(5) 0.6545(9) 0.4987(2) 0.029 Uiso 1 calc R .
C14 C 0.3630(5) 0.7386(9) 0.4828(2) 0.024(2) Uani 1 d . .
C15 C 0.3291(5) 0.7917(9) 0.5246(2) 0.023(2) Uani 1 d . .
C151 C 0.3939(3) 0.7961(6) 0.56598(12) 0.026(2) Uiso 1 d G .
C152 C 0.4747(3) 0.8898(6) 0.56657(13) 0.034(2) Uiso 1 d G .
C153 C 0.5343(3) 0.8886(6) 0.6047(2) 0.033(2) Uiso 1 d G .
C154 C 0.5132(3) 0.7937(7) 0.64214(13) 0.037(2) Uiso 1 d G .
C155 C 0.4324(3) 0.7000(6) 0.64155(13) 0.033(2) Uiso 1 d G .
C156 C 0.3728(3) 0.7012(6) 0.60347(15) 0.027(2) Uiso 1 d G .
C16 C 0.2339(5) 0.8255(9) 0.5299(2) 0.021(2) Uani 1 d . .
C17 C 0.1925(5) 0.8809(9) 0.5717(2) 0.024(2) Uani 1 d . .
H17A H 0.2247(5) 0.9204(9) 0.5981(2) 0.029 Uiso 1 calc R .
C18 C 0.0979(5) 0.8649(9) 0.5657(2) 0.025(2) Uani 1 d . .
H18A H 0.0513(5) 0.8903(9) 0.5875(2) 0.030 Uiso 1 calc R .
C19 C 0.0808(5) 0.8025(10) 0.5204(2) 0.026(2) Uani 1 d . .
C20 C -0.0069(5) 0.7554(9) 0.5040(2) 0.022(2) Uani 1 d . .
C201 C -0.0836(3) 0.7421(6) 0.53846(14) 0.023(2) Uiso 1 d G .
C202 C -0.0758(3) 0.6318(6) 0.5738(2) 0.028(2) Uiso 1 d G .
C203 C -0.1469(3) 0.6192(6) 0.60586(14) 0.034(2) Uiso 1 d G .
C204 C -0.2258(3) 0.7170(7) 0.60258(15) 0.041(2) Uiso 1 d G .
C205 C -0.2336(3) 0.8273(6) 0.5672(2) 0.042(2) Uiso 1 d G .
C206 C -0.1625(3) 0.8399(6) 0.53518(14) 0.031(2) Uiso 1 d G .

loop_
_atom_type_symbol
_atom_type_description
_atom_type_scat_dispersion_real
_atom_type_scat_dispersion_imag
_atom_type_scat_source
C C 0.0181 0.0091 'International Tables Vol C Tables 4.2.6.8 and 6.1.1.4'
H H 0.0000 0.0000 'International Tables Vol C Tables 4.2.6.8 and 6.1.1.4'
N N 0.0311 0.0180 'International Tables Vol C Tables 4.2.6.8 and 6.1.1.4'
Ni Ni -3.0029 0.5091 'International Tables Vol C Tables 4.2.6.8 and 6.1.1.4'

loop_
_geom_angle_atom_site_label_1
_geom_angle_atom_site_label_2
_geom_angle_atom_site_label_3
_geom_angle
_geom_angle_site_symmetry_1
_geom_angle_site_symmetry_3
_geom_angle_publ_flag
N24 Ni N22 172.9(3) . . ?
N24 Ni N23 90.0(2) . . ?
N22 Ni N23 89.5(2) . . ?
N24 Ni N21 90.8(2) . . ?
N22 Ni N21 90.6(2) . . ?
N23 Ni N21 172.9(3) . . ?
C4 N21 C1 104.8(6) . . ?
C4 N21 Ni 126.5(5) . . ?
C1 N21 Ni 126.1(4) . . ?
C9 N22 C6 104.8(6) . . ?
C9 N22 Ni 128.2(5) . . ?
C6 N22 Ni 125.3(5) . . ?
C14 N23 C11 103.7(6) . . ?
C14 N23 Ni 127.2(5) . . ?
C11 N23 Ni 127.8(5) . . ?
C16 N24 C19 105.3(6) . . ?
C16 N24 Ni 127.3(5) . . ?
C19 N24 Ni 125.7(5) . . ?
C20 C1 N21 121.0(7) . . ?
C20 C1 C2 128.2(7) . . ?
N21 C1 C2 110.1(6) . . ?
C3 C2 C1 107.4(6) . . ?
C3 C2 C21 123.9(6) . . ?
C1 C2 C21 128.0(6) . . ?
C2 C21 C22 116.3(6) . . ?
C2 C3 C4 106.5(6) . . ?
C2 C3 C31 125.2(7) . . ?
C4 C3 C31 127.1(6) . . ?
C3 C31 C32 111.1(6) . . ?
N21 C4 C5 122.6(7) . . ?
N21 C4 C3 110.6(6) . . ?
C5 C4 C3 126.7(6) . . ?
C6 C5 C4 121.7(6) . . ?
C6 C5 C51 118.7(6) . . ?
C4 C5 C51 119.5(6) . . ?
C52 C51 C56 120.0 . . ?
C52 C51 C5 118.9(4) . . ?
C56 C51 C5 121.0(4) . . ?
C51 C52 C53 120.0 . . ?
C54 C53 C52 120.0 . . ?
C55 C54 C53 120.0 . . ?
C54 C55 C56 120.0 . . ?
C55 C56 C51 120.0 . . ?
C5 C6 N22 123.2(6) . . ?
C5 C6 C7 125.5(6) . . ?
N22 C6 C7 110.2(6) . . ?
C8 C7 C6 106.4(6) . . ?
C7 C8 C9 108.2(6) . . ?
N22 C9 C10 124.0(6) . . ?
N22 C9 C8 110.2(6) . . ?
C10 C9 C8 125.7(6) . . ?
C11 C10 C9 122.0(6) . . ?
C11 C10 C101 119.2(6) . . ?
C9 C10 C101 118.6(6) . . ?
C102 C101 C106 120.0 . . ?
C102 C101 C10 120.0(4) . . ?
C106 C101 C10 120.0(4) . . ?
C103 C102 C101 120.0 . . ?
C104 C103 C102 120.0 . . ?
C103 C104 C105 120.0 . . ?
C106 C105 C104 120.0 . . ?
C105 C106 C101 120.0 . . ?
C10 C11 N23 121.8(7) . . ?
C10 C11 C12 126.0(6) . . ?
N23 C11 C12 111.3(6) . . ?
C13 C12 C11 106.6(6) . . ?
C12 C13 C14 108.1(6) . . ?
C15 C14 N23 124.9(6) . . ?
C15 C14 C13 125.1(6) . . ?
N23 C14 C13 110.0(6) . . ?
C14 C15 C16 120.6(6) . . ?
C14 C15 C151 119.8(6) . . ?
C16 C15 C151 119.2(6) . . ?
C152 C151 C156 120.0 . . ?
C152 C151 C15 121.2(4) . . ?
C156 C151 C15 118.8(4) . . ?
C151 C152 C153 120.0 . . ?
C154 C153 C152 120.0 . . ?
C153 C154 C155 120.0 . . ?
C156 C155 C154 120.0 . . ?
C155 C156 C151 120.0 . . ?
N24 C16 C15 123.7(6) . . ?
N24 C16 C17 111.0(6) . . ?
C15 C16 C17 124.6(6) . . ?
C18 C17 C16 105.8(6) . . ?
C17 C18 C19 108.0(6) . . ?
N24 C19 C20 126.1(7) . . ?
N24 C19 C18 109.6(6) . . ?
C20 C19 C18 124.2(7) . . ?
C19 C20 C1 121.7(6) . . ?
C19 C20 C201 116.5(6) . . ?
C1 C20 C201 121.9(6) . . ?
C202 C201 C206 120.0 . . ?
C202 C201 C20 119.9(4) . . ?
C206 C201 C20 120.1(4) . . ?
C201 C202 C203 120.0 . . ?
C204 C203 C202 120.0 . . ?
C205 C204 C203 120.0 . . ?
C204 C205 C206 120.0 . . ?
C205 C206 C201 120.0 . . ?

loop_
_geom_bond_atom_site_label_1
_geom_bond_atom_site_label_2
_geom_bond_distance
_geom_bond_site_symmetry_2
_geom_bond_publ_flag
Ni N24 1.911(6) . ?
Ni N22 1.916(6) . ?
Ni N23 1.921(6) . ?
Ni N21 1.942(6) . ?
N21 C4 1.375(9) . ?
N21 C1 1.412(9) . ?
N22 C9 1.373(9) . ?
N22 C6 1.397(9) . ?
N23 C14 1.392(9) . ?
N23 C11 1.400(9) . ?
N24 C16 1.380(9) . ?
N24 C19 1.383(9) . ?
C1 C20 1.399(10) . ?
C1 C2 1.432(10) . ?
C2 C3 1.365(10) . ?
C2 C21 1.514(9) . ?
C21 C22 1.519(10) . ?
C3 C4 1.456(10) . ?
C3 C31 1.515(10) . ?
C31 C32 1.529(11) . ?
C4 C5 1.396(10) . ?
C5 C6 1.396(10) . ?
C5 C51 1.514(7) . ?
C51 C52 1.39 . ?
C51 C56 1.39 . ?
C52 C53 1.39 . ?
C53 C54 1.39 . ?
C54 C55 1.39 . ?
C55 C56 1.39 . ?
C6 C7 1.433(10) . ?
C7 C8 1.342(10) . ?
C8 C9 1.427(10) . ?
C9 C10 1.398(10) . ?
C10 C11 1.393(10) . ?
C10 C101 1.522(7) . ?
C101 C102 1.39 . ?
C101 C106 1.39 . ?
C102 C103 1.39 . ?
C103 C104 1.39 . ?
C104 C105 1.39 . ?
C105 C106 1.39 . ?
C11 C12 1.421(10) . ?
C12 C13 1.343(10) . ?
C13 C14 1.437(10) . ?
C14 C15 1.390(10) . ?
C15 C16 1.392(10) . ?
C15 C151 1.511(7) . ?
C151 C152 1.39 . ?
C151 C156 1.39 . ?
C152 C153 1.39 . ?
C153 C154 1.39 . ?
C154 C155 1.39 . ?
C155 C156 1.39 . ?
C16 C17 1.440(9) . ?
C17 C18 1.359(10) . ?
C18 C19 1.440(10) . ?
C19 C20 1.387(10) . ?
C20 C201 1.496(8) . ?
C201 C202 1.39 . ?
C201 C206 1.39 . ?
C202 C203 1.39 . ?
C203 C204 1.39 . ?
C204 C205 1.39 . ?
C205 C206 1.39 . ?
